data_4504647
loop_
_publ_author_name
'Aaker\"oy, Christer B.'
'Hussain, Izhar'
'Desper, John'

_publ_section_title
;
 2-Acetaminopyridine:&#x2009; A Highly Effective Cocrystallizing Agent
;
_journal_issue 2
_journal_name_full 'Crystal Growth &amp; Design'
_journal_page_first 474
_journal_paper_doi 10.1021/cg050391z
_journal_volume 6
_journal_year 2006
_chemical_formula_moiety
;
(C7 H8 N2 O)2 (C8 H5 N O6)
;
_chemical_formula_sum 'C22 H21 N5 O8'
_chemical_formula_weight 483.44
_chemical_name_systematic
;
N-(3-pyridyl)acetamide, 5-nitroisophthalic acid
;
_space_group_IT_number 15
_symmetry_cell_setting monoclinic
_symmetry_space_group_name_Hall '-C 2yc'
_symmetry_space_group_name_H-M 'C 1 2/c 1'
_atom_sites_solution_hydrogens geom
_atom_sites_solution_primary direct
_atom_sites_solution_secondary difmap
_audit_creation_method SHELXL-97
_cell_angle_alpha 90.00
_cell_angle_beta 113.382(4)
_cell_angle_gamma 90.00
_cell_formula_units_Z 4
_cell_length_a 19.5362(14)
_cell_length_b 9.3631(7)
_cell_length_c 12.7665(10)
_cell_measurement_reflns_used 3364
_cell_measurement_temperature 173(2)
_cell_measurement_theta_max 28.20
_cell_measurement_theta_min 2.25
_cell_volume 2143.5(3)
_computing_cell_refinement 'Bruker XSCANS'
_computing_data_collection 'Bruker XSCANS'
_computing_data_reduction 'Bruker SHELXTL'
_computing_molecular_graphics 'Bruker SHELXTL'
_computing_publication_material 'Bruker SHELXTL'
_computing_structure_refinement 'SHELXL-97 (Sheldrick, 1997)'
_computing_structure_solution 'SHELXS-97 (Sheldrick, 1990)'
_diffrn_ambient_temperature 173(2)
_diffrn_measured_fraction_theta_full 0.939
_diffrn_measured_fraction_theta_max 0.939
_diffrn_measurement_device_type 'CCD area detector'
_diffrn_measurement_method 'phi and omega scans'
_diffrn_radiation_monochromator graphite
_diffrn_radiation_source 'fine-focus sealed tube'
_diffrn_radiation_type MoK\a
_diffrn_radiation_wavelength 0.71073
_diffrn_reflns_av_R_equivalents 0.1106
_diffrn_reflns_av_sigmaI/netI 0.0767
_diffrn_reflns_limit_h_max 23
_diffrn_reflns_limit_h_min -25
_diffrn_reflns_limit_k_max 12
_diffrn_reflns_limit_k_min -12
_diffrn_reflns_limit_l_max 15
_diffrn_reflns_limit_l_min -16
_diffrn_reflns_number 7630
_diffrn_reflns_theta_full 28.29
_diffrn_reflns_theta_max 28.29
_diffrn_reflns_theta_min 2.27
_exptl_absorpt_coefficient_mu 0.116
_exptl_absorpt_correction_type none
_exptl_crystal_colour amber
_exptl_crystal_density_diffrn 1.498
_exptl_crystal_density_method 'not measured'
_exptl_crystal_description prism
_exptl_crystal_F_000 1008
_exptl_crystal_size_max 0.40
_exptl_crystal_size_mid 0.30
_exptl_crystal_size_min 0.15
_refine_diff_density_max 0.560
_refine_diff_density_min -0.332
_refine_diff_density_rms 0.081
_refine_ls_extinction_coef 0.010(2)
_refine_ls_extinction_expression Fc^*^=kFc[1+0.001xFc^2^\l^3^/sin(2\q)]^-1/4^
_refine_ls_extinction_method SHELXL
_refine_ls_goodness_of_fit_ref 1.143
_refine_ls_hydrogen_treatment mixed
_refine_ls_matrix_type full
_refine_ls_number_parameters 168
_refine_ls_number_reflns 2497
_refine_ls_number_restraints 0
_refine_ls_restrained_S_all 1.143
_refine_ls_R_factor_all 0.0774
_refine_ls_R_factor_gt 0.0619
_refine_ls_shift/su_max 0.000
_refine_ls_shift/su_mean 0.000
_refine_ls_structure_factor_coef Fsqd
_refine_ls_weighting_details 'calc w=1/[\s^2^(Fo^2^)+(0.1000P)^2^+0.0000P] where P=(Fo^2^+2Fc^2^)/3'
_refine_ls_weighting_scheme calc
_refine_ls_wR_factor_gt 0.1586
_refine_ls_wR_factor_ref 0.1773
_reflns_number_gt 1859
_reflns_number_total 2497
_reflns_threshold_expression >2sigma(I)
_cod_data_source_file cg050391zsi20050808_123956.cif
_cod_data_source_block 10
_cod_depositor_comments
;
The following automatic conversions were performed:

'_symmetry_cell_setting' value 'Monoclinic' changed to 'monoclinic'
according to /home/saulius/struct/CIF-dictionaries/cif_core.dic
dictionary named 'cif_core.dic' version 2.4.1 from 2010-06-29.

Automatic conversion script
Id: cif_fix_values 1715 2011-07-08 13:25:40Z adriana 
;
_cod_original_sg_symbol_H-M C2/c
_cod_database_code 4504647

loop_
_symmetry_equiv_pos_as_xyz
'x, y, z'
'-x, y, -z+1/2'
'x+1/2, y+1/2, z'
'-x+1/2, y+1/2, -z+1/2'
'-x, -y, -z'
'x, -y, z-1/2'
'-x+1/2, -y+1/2, -z'
'x+1/2, -y+1/2, z-1/2'

loop_
_atom_site_label
_atom_site_type_symbol
_atom_site_fract_x
_atom_site_fract_y
_atom_site_fract_z
_atom_site_U_iso_or_equiv
_atom_site_adp_type
_atom_site_occupancy
_atom_site_symmetry_multiplicity
_atom_site_calc_flag
_atom_site_refinement_flags
_atom_site_disorder_assembly
_atom_site_disorder_group
N11 N 0.24673(8) 0.47207(16) 0.12999(12) 0.0274(4) Uani 1 1 d . . .
C12 C 0.17514(9) 0.43484(18) 0.09354(13) 0.0234(4) Uani 1 1 d . . .
N12 N 0.16415(8) 0.28799(16) 0.08960(12) 0.0278(4) Uani 1 1 d . A .
H12 H 0.2042(11) 0.236(2) 0.1031(14) 0.033 Uiso 1 1 d . . .
C13 C 0.11852(9) 0.53672(19) 0.06157(13) 0.0260(4) Uani 1 1 d . . .
H13 H 0.0678 0.5086 0.0364 0.031 Uiso 1 1 calc R . .
C14 C 0.13754(10) 0.6792(2) 0.06714(14) 0.0297(4) Uani 1 1 d . . .
H14 H 0.0999 0.7505 0.0454 0.036 Uiso 1 1 calc R . .
C15 C 0.21179(10) 0.7176(2) 0.10452(14) 0.0324(4) Uani 1 1 d . . .
H15 H 0.2260 0.8152 0.1090 0.039 Uiso 1 1 calc R . .
C16 C 0.26448(10) 0.6108(2) 0.13500(15) 0.0308(4) Uani 1 1 d . . .
H16 H 0.3156 0.6365 0.1607 0.037 Uiso 1 1 calc R . .
C21 C 0.09853(10) 0.2157(2) 0.06146(13) 0.0280(4) Uani 1 1 d . . .
O21 O 0.03868(7) 0.27321(14) 0.03984(12) 0.0377(4) Uani 1 1 d . A .
C22A C 0.10620(11) 0.0563(2) 0.05905(18) 0.0380(5) Uani 0.69(2) 1 d P A 1
H22A H 0.0763 0.0208 -0.0179 0.057 Uiso 0.69(2) 1 calc PR A 1
H22B H 0.0886 0.0127 0.1136 0.057 Uiso 0.69(2) 1 calc PR A 1
H22C H 0.1587 0.0314 0.0798 0.057 Uiso 0.69(2) 1 calc PR A 1
C22B C 0.10620(11) 0.0563(2) 0.05905(18) 0.0380(5) Uani 0.31(2) 1 d P A 2
H22D H 0.0609 0.0110 0.0586 0.057 Uiso 0.31(2) 1 calc PR A 2
H22E H 0.1492 0.0254 0.1268 0.057 Uiso 0.31(2) 1 calc PR A 2
H22F H 0.1135 0.0286 -0.0098 0.057 Uiso 0.31(2) 1 calc PR A 2
C31 C 0.43282(9) 0.10661(19) 0.21517(12) 0.0240(4) Uani 1 1 d . . .
O32 O 0.30067(7) 0.11963(14) 0.14266(10) 0.0308(4) Uani 1 1 d . . .
C32 C 0.5000 0.1814(3) 0.2500 0.0247(5) Uani 1 2 d S . .
H32 H 0.5000 0.2829 0.2500 0.030 Uiso 1 2 calc SR . .
O31 O 0.36695(7) 0.32162(14) 0.18781(10) 0.0341(4) Uani 1 1 d . . .
H31 H 0.3155(13) 0.369(2) 0.1628(17) 0.041 Uiso 1 1 d . . .
C35 C 0.5000 -0.1124(3) 0.2500 0.0246(5) Uani 1 2 d S . .
N35 N 0.5000 -0.2686(2) 0.2500 0.0293(5) Uani 1 2 d S . .
C36 C 0.43255(9) -0.04114(19) 0.21440(12) 0.0246(4) Uani 1 1 d . . .
H36 H 0.3870 -0.0926 0.1899 0.029 Uiso 1 1 calc R . .
O36 O 0.44061(8) -0.32987(15) 0.20147(13) 0.0414(4) Uani 1 1 d . . .
C37 C 0.36016(9) 0.18364(19) 0.17838(12) 0.0257(4) Uani 1 1 d . . .

loop_
_atom_site_aniso_label
_atom_site_aniso_U_11
_atom_site_aniso_U_22
_atom_site_aniso_U_33
_atom_site_aniso_U_23
_atom_site_aniso_U_13
_atom_site_aniso_U_12
N11 0.0184(8) 0.0250(8) 0.0371(7) 0.0015(6) 0.0092(6) 0.0019(6)
C12 0.0160(8) 0.0256(9) 0.0284(7) 0.0002(6) 0.0085(6) 0.0001(7)
N12 0.0172(8) 0.0231(8) 0.0420(8) 0.0019(6) 0.0107(6) 0.0033(6)
C13 0.0182(8) 0.0275(10) 0.0304(8) 0.0017(6) 0.0075(6) 0.0029(7)
C14 0.0279(11) 0.0272(10) 0.0331(8) 0.0035(7) 0.0111(7) 0.0069(7)
C15 0.0276(10) 0.0242(10) 0.0446(9) 0.0011(7) 0.0133(8) 0.0004(8)
C16 0.0203(9) 0.0270(10) 0.0436(9) -0.0003(7) 0.0112(7) -0.0013(7)
C21 0.0221(9) 0.0252(10) 0.0349(8) 0.0002(7) 0.0094(7) 0.0005(7)
O21 0.0198(7) 0.0321(8) 0.0601(8) 0.0016(6) 0.0146(6) 0.0009(6)
C22A 0.0297(11) 0.0232(10) 0.0577(11) -0.0007(8) 0.0137(9) -0.0008(8)
C22B 0.0297(11) 0.0232(10) 0.0577(11) -0.0007(8) 0.0137(9) -0.0008(8)
C31 0.0185(9) 0.0282(9) 0.0257(7) 0.0006(6) 0.0091(6) 0.0022(7)
O32 0.0182(7) 0.0297(8) 0.0421(7) -0.0024(5) 0.0095(5) 0.0010(5)
C32 0.0208(12) 0.0239(12) 0.0279(10) 0.000 0.0080(9) 0.000
O31 0.0207(7) 0.0242(7) 0.0547(8) 0.0008(6) 0.0121(6) 0.0038(5)
C35 0.0222(12) 0.0223(12) 0.0302(10) 0.000 0.0112(9) 0.000
N35 0.0205(11) 0.0250(12) 0.0426(11) 0.000 0.0125(9) 0.000
C36 0.0157(8) 0.0288(9) 0.0289(8) -0.0012(6) 0.0086(6) -0.0014(7)
O36 0.0238(8) 0.0280(8) 0.0671(9) -0.0045(6) 0.0125(7) -0.0062(6)
C37 0.0206(9) 0.0273(10) 0.0295(7) 0.0003(6) 0.0102(7) 0.0018(7)

loop_
_atom_type_symbol
_atom_type_description
_atom_type_scat_dispersion_real
_atom_type_scat_dispersion_imag
_atom_type_scat_source
C C 0.0033 0.0016 'International Tables Vol C Tables 4.2.6.8 and 6.1.1.4'
H H 0.0000 0.0000 'International Tables Vol C Tables 4.2.6.8 and 6.1.1.4'
N N 0.0061 0.0033 'International Tables Vol C Tables 4.2.6.8 and 6.1.1.4'
O O 0.0106 0.0060 'International Tables Vol C Tables 4.2.6.8 and 6.1.1.4'

loop_
_geom_angle_atom_site_label_1
_geom_angle_atom_site_label_2
_geom_angle_atom_site_label_3
_geom_angle
_geom_angle_site_symmetry_1
_geom_angle_site_symmetry_3
C12 N11 C16 119.08(15) . .
N11 C12 N12 113.38(15) . .
N11 C12 C13 121.61(16) . .
N12 C12 C13 125.00(15) . .
C21 N12 C12 127.99(15) . .
C21 N12 H12 116.5(14) . .
C12 N12 H12 115.4(14) . .
C14 C13 C12 118.74(16) . .
C14 C13 H13 120.6 . .
C12 C13 H13 120.6 . .
C13 C14 C15 119.59(17) . .
C13 C14 H14 120.2 . .
C15 C14 H14 120.2 . .
C16 C15 C14 118.23(18) . .
C16 C15 H15 120.9 . .
C14 C15 H15 120.9 . .
N11 C16 C15 122.75(17) . .
N11 C16 H16 118.6 . .
C15 C16 H16 118.6 . .
O21 C21 N12 123.90(17) . .
O21 C21 C22A 122.07(17) . .
N12 C21 C22A 114.03(15) . .
C21 C22A H22A 109.5 . .
C21 C22A H22B 109.5 . .
H22A C22A H22B 109.5 . .
C21 C22A H22C 109.5 . .
H22A C22A H22C 109.5 . .
H22B C22A H22C 109.5 . .
C36 C31 C32 120.30(17) . .
C36 C31 C37 118.73(15) . .
C32 C31 C37 120.97(17) . .
C31 C32 C31 119.8(2) . 2_655
C31 C32 H32 120.1 . .
C31 C32 H32 120.1 2_655 .
C37 O31 H31 110.6(12) . .
C36 C35 C36 122.3(2) 2_655 .
C36 C35 N35 118.83(12) 2_655 .
C36 C35 N35 118.83(12) . .
O36 N35 O36 123.9(2) . 2_655
O36 N35 C35 118.06(11) . .
O36 N35 C35 118.06(11) 2_655 .
C35 C36 C31 118.65(16) . .
C35 C36 H36 120.7 . .
C31 C36 H36 120.7 . .
O32 C37 O31 124.65(16) . .
O32 C37 C31 121.65(16) . .
O31 C37 C31 113.70(15) . .

loop_
_geom_bond_atom_site_label_1
_geom_bond_atom_site_label_2
_geom_bond_distance
_geom_bond_site_symmetry_2
N11 C12 1.333(2) .
N11 C16 1.339(2) .
C12 N12 1.389(2) .
C12 C13 1.393(2) .
N12 C21 1.366(2) .
N12 H12 0.88(2) .
C13 C14 1.379(2) .
C13 H13 0.9500 .
C14 C15 1.383(3) .
C14 H14 0.9500 .
C15 C16 1.376(3) .
C15 H15 0.9500 .
C16 H16 0.9500 .
C21 O21 1.215(2) .
C21 C22A 1.501(3) .
C22A H22A 0.9800 .
C22A H22B 0.9800 .
C22A H22C 0.9800 .
C31 C36 1.383(2) .
C31 C32 1.396(2) .
C31 C37 1.492(2) .
O32 C37 1.224(2) .
C32 C31 1.396(2) 2_655
C32 H32 0.9500 .
O31 C37 1.299(2) .
O31 H31 1.03(2) .
C35 C36 1.383(2) 2_655
C35 C36 1.383(2) .
C35 N35 1.463(3) .
N35 O36 1.2202(16) .
N35 O36 1.2203(16) 2_655
C36 H36 0.9500 .

loop_
_geom_hbond_atom_site_label_D
_geom_hbond_atom_site_label_H
_geom_hbond_atom_site_label_A
_geom_hbond_distance_DH
_geom_hbond_distance_HA
_geom_hbond_distance_DA
_geom_hbond_angle_DHA
O31 H31 N11 1.03(2) 1.57(2) 2.5825(19) 168(2)
N12 H12 O32 0.88(2) 2.06(2) 2.936(2) 177.0(18)

loop_
_geom_torsion_atom_site_label_1
_geom_torsion_atom_site_label_2
_geom_torsion_atom_site_label_3
_geom_torsion_atom_site_label_4
_geom_torsion
_geom_torsion_site_symmetry_1
_geom_torsion_site_symmetry_4
C16 N11 C12 N12 178.44(14) . .
C16 N11 C12 C13 -0.6(2) . .
N11 C12 N12 C21 176.73(15) . .
C13 C12 N12 C21 -4.3(2) . .
N11 C12 C13 C14 0.6(2) . .
N12 C12 C13 C14 -178.33(14) . .
C12 C13 C14 C15 -0.3(2) . .
C13 C14 C15 C16 0.1(2) . .
C12 N11 C16 C15 0.3(2) . .
C14 C15 C16 N11 -0.1(3) . .
C12 N12 C21 O21 -3.4(3) . .
C12 N12 C21 C22A 176.47(15) . .
C36 C31 C32 C31 -0.38(10) . 2_655
C37 C31 C32 C31 179.49(14) . 2_655
C36 C35 N35 O36 -168.26(10) 2_655 .
C36 C35 N35 O36 11.74(10) . .
C36 C35 N35 O36 11.74(10) 2_655 2_655
C36 C35 N35 O36 -168.26(10) . 2_655
C36 C35 C36 C31 -0.38(9) 2_655 .
N35 C35 C36 C31 179.62(9) . .
C32 C31 C36 C35 0.75(19) . .
C37 C31 C36 C35 -179.13(11) . .
C36 C31 C37 O32 -3.6(2) . .
C32 C31 C37 O32 176.57(12) . .
C36 C31 C37 O31 176.71(12) . .
C32 C31 C37 O31 -3.17(19) . .
